data_2010653
loop_
_publ_author_name
'Kristiansson, Olof'
'Lindqvist-Reis, Patric'

_publ_section_title
;
 Hexaaquabis(dimethyl sulfoxide)yttrium(III) trichloride
;
_journal_issue 2
_journal_name_full 'Acta Crystallographica Section C'
_journal_page_first 163
_journal_page_last 164
_journal_paper_doi 10.1107/S0108270199014092
_journal_volume 56
_journal_year 2000
_chemical_formula_iupac '[Y(C2 H6 OS)2 (H2 O)6 ]Cl3 '
_chemical_formula_moiety 'C4 H24  O8 S2 Y 3+, 3Cl-'
_chemical_formula_sum 'C4 H24 Cl3 O8 S2 Y'
_chemical_formula_weight 459.61
_chemical_name_common
;
Hexaaquabis(dimethylsulphoxide)yttrium(III) Chloride
;
_chemical_name_systematic
;
Hexaaquabis(dimethylsulphoxide)yttrium(III) Chloride
;
_space_group_IT_number 14
_symmetry_cell_setting monoclinic
_symmetry_space_group_name_Hall '-P 2ybc'
_symmetry_space_group_name_H-M 'P 1 21/c 1'
_audit_creation_method SHELXTL
_cell_angle_alpha 90.00
_cell_angle_beta 101.201(2)
_cell_angle_gamma 90.00
_cell_formula_units_Z 4
_cell_length_a 8.7942(11)
_cell_length_b 12.3337(15)
_cell_length_c 17.291(2)
_cell_measurement_reflns_used 2682
_cell_measurement_temperature 298(2)
_cell_measurement_theta_max 28.53
_cell_measurement_theta_min 2.04
_cell_volume 1839.7(4)
_computing_cell_refinement 'SMART and SAINT (Bruker, 1998b)'
_computing_data_collection 'SMART (Bruker, 1998b)'
_computing_data_reduction SAINT
_computing_molecular_graphics SHELXTL
_computing_publication_material SHELXTL
_computing_structure_refinement SHELXTL
_computing_structure_solution 'SHELXTL (Bruker, 1998a)'
_diffrn_ambient_temperature 293(2)
_diffrn_measured_fraction_theta_full .912
_diffrn_measured_fraction_theta_max .912
_diffrn_measurement_device_type 'Bruker SMART CCD diffractometer'
_diffrn_measurement_method '\w scans'
_diffrn_radiation_monochromator graphite
_diffrn_radiation_source 'fine-focus sealed tube'
_diffrn_radiation_type MoK\a
_diffrn_radiation_wavelength .71073
_diffrn_reflns_av_R_equivalents .0552
_diffrn_reflns_av_sigmaI/netI .0826
_diffrn_reflns_limit_h_max 10
_diffrn_reflns_limit_h_min -11
_diffrn_reflns_limit_k_max 15
_diffrn_reflns_limit_k_min -16
_diffrn_reflns_limit_l_max 19
_diffrn_reflns_limit_l_min -22
_diffrn_reflns_number 10933
_diffrn_reflns_theta_full 28.53
_diffrn_reflns_theta_max 28.53
_diffrn_reflns_theta_min 2.04
_diffrn_standards_decay_%
;
Neglible as determined from a repetition of the first 50 frames
at the end of the experiment
;
_exptl_absorpt_coefficient_mu 3.853
_exptl_absorpt_correction_T_max .500
_exptl_absorpt_correction_T_min .445
_exptl_absorpt_correction_type empirical
_exptl_absorpt_process_details
;
Bruker SADABS (1998c)
;
_exptl_crystal_colour colourless
_exptl_crystal_density_diffrn 1.659
_exptl_crystal_density_meas 1.658
_exptl_crystal_density_method 'flotation in tetrabromoethane/dichloromethane mixtures'
_exptl_crystal_description prism
_exptl_crystal_F_000 936
_exptl_crystal_size_max .22
_exptl_crystal_size_mid .20
_exptl_crystal_size_min .18
_refine_diff_density_max .486
_refine_diff_density_min -.380
_refine_ls_extinction_coef .0007(3)
_refine_ls_extinction_method 'SHELXL  (Bruker, 1998a)'
_refine_ls_goodness_of_fit_ref .941
_refine_ls_hydrogen_treatment mixed
_refine_ls_matrix_type full
_refine_ls_number_parameters 233
_refine_ls_number_reflns 4261
_refine_ls_number_restraints 12
_refine_ls_restrained_S_all .940
_refine_ls_R_factor_all .0940
_refine_ls_R_factor_gt .0442
_refine_ls_shift/su_max .000
_refine_ls_shift/su_mean .000
_refine_ls_structure_factor_coef Fsqd
_refine_ls_weighting_details 'calc w = 1/[\s^2^(Fo^2^)+(0.0432P)^2^] where P=(Fo^2^+2Fc^2^)/3'
_refine_ls_weighting_scheme calc
_refine_ls_wR_factor_ref .0986
_reflns_number_gt 2682
_reflns_number_total 4261
_reflns_threshold_expression I>2\s(I)
_cod_data_source_file os1077.cif
_cod_data_source_block I
_cod_original_sg_symbol_H-M 'P 21/c'
_cod_original_formula_sum 'C4 H24 Cl3 O8 S2 Y1'
_cod_database_code 2010653

loop_
_symmetry_equiv_pos_as_xyz
'x, y, z'
'-x, y+1/2, -z+1/2'
'-x, -y, -z'
'x, -y-1/2, z-1/2'

loop_
_atom_site_label
_atom_site_fract_x
_atom_site_fract_y
_atom_site_fract_z
_atom_site_U_iso_or_equiv
_atom_site_adp_type
_atom_site_calc_flag
_atom_site_refinement_flags
_atom_site_occupancy
_atom_site_disorder_assembly
_atom_site_disorder_group
_atom_site_type_symbol
Y1 .75788(5) .57626(3) .14854(2) .02824(13) Uani d . 1 . . Y
S1 .77629(17) .47428(12) .34419(8) .0456(5) Uani d P .843(3) . . S
S1A .6862(9) .5642(6) .3411(4) .044(3) Uani d P .157(3) . . S
S2 .71144(16) .27436(10) .13828(8) .0375(5) Uani d P .865(4) . . S
S2A .7933(15) .3034(8) .2018(7) .066(4) Uani d P .135(4) . . S
O1 .7865(4) .5578(2) .28167(16) .0422(8) Uani d . 1 . . O
O2 .7052(4) .3962(2) .1489(2) .0494(9) Uani d . 1 . . O
C1 .8332(8) .5467(5) .4330(3) .086(2) Uani d . 1 . . C
H1A .9165 .5090 .4664 .129 Uiso calc R 1 . . H
H1B .7469 .5526 .4592 .129 Uiso calc R 1 . . H
H1C .8673 .6179 .4217 .129 Uiso calc R 1 . . H
C2 .5788(6) .4571(5) .3454(4) .0793(19) Uani d . 1 . . C
H2A .5558 .3812 .3473 .119 Uiso calc R 1 . . H
H2B .5179 .4883 .2986 .119 Uiso calc R 1 . . H
H2C .5545 .4925 .3909 .119 Uiso calc R 1 . . H
C3 .6727(7) .2175(4) .2241(3) .0732(18) Uani d . 1 . . C
H3A .5880 .1674 .2111 .110 Uiso calc R 1 . . H
H3B .6456 .2737 .2574 .110 Uiso calc R 1 . . H
H3C .7629 .1798 .2512 .110 Uiso calc R 1 . . H
C4 .9105(6) .2428(4) .1513(3) .0617(15) Uani d . 1 . . C
H4A .9300 .2052 .1056 .093 Uiso calc R 1 . . H
H4B .9398 .1976 .1969 .093 Uiso calc R 1 . . H
H4C .9701 .3085 .1584 .093 Uiso calc R 1 . . H
O3 .6020(4) .6711(4) .0398(2) .0624(11) Uani d D 1 . . O
O4 .9235(4) .7115(3) .1134(2) .0555(10) Uani d D 1 . . O
O5 .8361(4) .5116(3) .03386(19) .0475(9) Uani d D 1 . . O
O6 1.0152(4) .5118(3) .1916(2) .0462(8) Uani d D 1 . . O
O7 .6925(4) .7425(3) .2028(2) .0429(8) Uani d D 1 . . O
O8 .4936(4) .5540(3) .1564(2) .0454(8) Uani d D 1 . . O
H31 .517(3) .700(3) .036(2) .041(14) Uiso d D 1 . . H
H32 .621(6) .668(4) -.0035(17) .067(18) Uiso d D 1 . . H
H41 1.008(3) .695(4) .104(3) .062(17) Uiso d D 1 . . H
H42 .910(6) .775(2) .124(3) .08(2) Uiso d D 1 . . H
H51 .838(7) .546(4) -.007(2) .07(2) Uiso d D 1 . . H
H52 .826(5) .450(2) .016(3) .045(15) Uiso d D 1 . . H
H61 1.058(6) .498(4) .2367(15) .064(18) Uiso d D 1 . . H
H62 1.063(5) .482(4) .163(2) .057(17) Uiso d D 1 . . H
H71 .703(6) .746(4) .2506(12) .08(2) Uiso d D 1 . . H
H72 .723(8) .801(3) .188(4) .13(3) Uiso d D 1 . . H
H81 .430(4) .597(3) .134(3) .051(17) Uiso d D 1 . . H
H82 .453(5) .495(2) .155(2) .037(13) Uiso d D 1 . . H
Cl1 .81849(15) .94934(9) .13944(7) .0453(3) Uani d . 1 . . Cl
Cl2 .72359(14) .85052(10) .37717(7) .0480(3) Uani d . 1 . . Cl
Cl3 .75603(14) .20499(9) .44176(7) .0478(3) Uani d . 1 . . Cl

loop_
_atom_site_aniso_label
_atom_site_aniso_U_11
_atom_site_aniso_U_22
_atom_site_aniso_U_33
_atom_site_aniso_U_12
_atom_site_aniso_U_13
_atom_site_aniso_U_23
Y1 .0302(2) .0302(2) .0253(2) -.00162(19) .00782(15) -.00031(18)
S2 .0428(9) .0302(8) .0400(10) -.0001(6) .0095(7) .0032(6)
Cl3 .0457(7) .0514(7) .0473(7) -.0071(6) .0117(6) .0110(6)
Cl2 .0553(8) .0532(7) .0367(6) .0132(6) .0120(5) -.0069(5)
S1 .0476(10) .0485(10) .0446(9) .0059(7) .0181(7) .0154(7)
O8 .033(2) .036(2) .069(2) -.0022(17) .0110(17) .0005(18)
O7 .063(2) .0326(19) .038(2) -.0008(16) .0216(18) -.0007(16)
O1 .052(2) .047(2) .0282(16) -.0027(15) .0090(14) .0066(14)
O6 .039(2) .065(2) .036(2) .0099(18) .0082(17) .0011(19)
O5 .077(3) .037(2) .0308(19) -.0024(18) .0182(17) -.0052(17)
O4 .051(2) .036(2) .090(3) -.0017(19) .040(2) .000(2)
O3 .049(2) .107(3) .033(2) .028(2) .0120(18) .022(2)
Cl1 .0545(8) .0384(7) .0441(7) -.0065(5) .0122(5) -.0004(5)
O .047(2) .0274(17) .075(3) .0042(14) .0148(17) .0070(16)
C4 .050(3) .046(3) .095(4) .010(3) .027(3) .019(3)
C3 .082(5) .055(3) .092(5) .010(3) .043(4) .022(3)
C2 .060(4) .104(5) .079(4) -.004(3) .026(3) .037(4)
C1 .093(5) .137(6) .027(3) -.008(4) .009(3) .010(3)
S1A .048(5) .049(5) .035(4) .006(4) .010(3) .009(3)
S2A .103(10) .035(6) .062(8) .008(6) .024(7) -.003(5)

loop_
_atom_type_symbol
_atom_type_description
_atom_type_scat_dispersion_real
_atom_type_scat_dispersion_imag
_atom_type_scat_source
C C .0033 .0016 'International Tables Vol C Tables 4.2.6.8 and 6.1.1.4'
H H .0000 .0000 'International Tables Vol C Tables 4.2.6.8 and 6.1.1.4'
O O .0106 .0060 'International Tables Vol C Tables 4.2.6.8 and 6.1.1.4'
S S .1246 .1234 'International Tables Vol C Tables 4.2.6.8 and 6.1.1.4'
Cl Cl .1484 .1585 'International Tables Vol C Tables 4.2.6.8 and 6.1.1.4'
Y Y -2.7962 3.5667 'International Tables Vol C Tables 4.2.6.8 and 6.1.1.4'

loop_
_geom_angle_atom_site_label_1
_geom_angle_atom_site_label_2
_geom_angle_atom_site_label_3
_geom_angle
_geom_angle_publ_flag
O2 Y1 O1 83.22(11) y
O2 Y1 O5 76.38(12) n
O1 Y1 O5 145.31(12) n
O2 Y1 O4 145.65(12) n
O1 Y1 O4 112.12(13) n
O5 Y1 O4 74.25(13) n
O2 Y1 O8 71.54(12) n
O1 Y1 O8 81.21(12) n
O5 Y1 O8 117.28(13) n
O4 Y1 O8 139.00(13) n
O2 Y1 O7 141.23(12) n
O1 Y1 O7 70.98(11) n
O5 Y1 O7 139.22(12) n
O4 Y1 O7 72.62(12) n
O8 Y1 O7 76.20(12) n
O2 Y1 O6 81.61(12) n
O1 Y1 O6 74.83(12) n
O5 Y1 O6 74.65(13) n
O4 Y1 O6 73.79(13) n
O8 Y1 O6 145.82(12) n
O7 Y1 O6 117.02(13) n
O2 Y1 O3 113.11(14) n
O1 Y1 O3 140.64(12) n
O5 Y1 O3 73.87(13) n
O4 Y1 O3 75.10(14) n
O8 Y1 O3 71.64(13) n
O7 Y1 O3 75.16(14) n
O6 Y1 O3 140.45(12) n
S2A S2 O2 68.6(5) n
S2A S2 C3 62.4(5) n
O2 S2 C3 106.3(2) n
S2A S2 C4 64.0(6) n
O2 S2 C4 105.1(2) n
C3 S2 C4 99.0(3) n
S1A S1 O1 62.0(3) n
S1A S1 C2 61.8(4) n
O1 S1 C2 106.7(2) n
S1A S1 C1 71.7(4) n
O1 S1 C1 103.4(2) n
C2 S1 C1 99.5(3) n
S1A O1 S1 54.0(3) n
S1A O1 Y1 137.1(4) n
S1 O1 Y1 141.45(18) n
S2 O2 S2A 47.5(4) n
S2 O2 Y1 163.3(2) n
S2A O2 Y1 129.5(5) n
S1 S1A O1 64.0(4) n
S2 S2A O2 63.9(6) n

loop_
_geom_bond_atom_site_label_1
_geom_bond_atom_site_label_2
_geom_bond_site_symmetry_2
_geom_bond_distance
_geom_bond_publ_flag
Y1 O2 . 2.269(3) y
Y1 O1 . 2.278(3) y
Y1 O5 . 2.360(3) y
Y1 O4 . 2.370(3) y
Y1 O8 . 2.371(3) y
Y1 O7 . 2.372(3) y
Y1 O6 . 2.377(3) y
Y1 O3 . 2.404(4) y
S2 S2A . 1.244(13) n
S2 O2 . 1.516(3) n
S2 C3 . 1.734(5) n
S2 C4 . 1.765(5) n
S1 S1A . 1.358(8) n
S1 O1 . 1.508(3) n
S1 C2 . 1.754(6) n
S1 C1 . 1.763(6) n
O1 S1A . 1.481(8) n
O S2A . 1.572(11) n

loop_
_geom_hbond_atom_site_label_D
_geom_hbond_atom_site_label_H
_geom_hbond_atom_site_label_A
_geom_hbond_site_symmetry_A
_geom_hbond_distance_DH
_geom_hbond_distance_HA
_geom_hbond_distance_DA
_geom_hbond_angle_DHA
_geom_hbond_publ_flag
O8 H82 Cl2 2_645 .814(19) 2.35(2) 3.138(4) 162(4) y
O5 H52 Cl3 4_565 .824(19) 2.31(2) 3.120(4) 167(4) y
O8 H81 Cl3 2_655 .817(19) 2.30(2) 3.118(4) 174(5) y
O5 H51 Cl2 4_575 .819(19) 2.43(3) 3.189(4) 155(5) y
O3 H32 Cl2 4_575 .800(19) 2.42(2) 3.207(4) 170(5) y
O3 H31 Cl3 2_655 .821(18) 2.51(3) 3.253(4) 152(4) y
O6 H62 Cl2 2_745 .799(19) 2.67(3) 3.422(4) 157(5) y
O7 H72 Cl1 . .83(2) 2.25(2) 3.068(4) 174(7) y
O6 H61 Cl1 2_745 .813(19) 2.29(2) 3.099(4) 176(5) y
O4 H42 Cl1 . .814(19) 2.33(2) 3.134(4) 168(6) y
O7 H71 Cl2 . .814(19) 2.52(3) 3.258(4) 152(5) y
O4 H41 Cl3 2_755 .811(19) 2.37(2) 3.147(4) 161(5) y
